data_1524298
loop_
_publ_author_name
'Efremov, V.A.'
'Trunov, V.K.'
'Velikodnyi, Yu.A.'

_publ_section_title
;
 Trigonal binary tungstates and molybdates of alkali and trivalent
 elements
;
_journal_name_full Kristallografiya
_journal_page_first 1135
_journal_page_last 1139
_journal_volume 17
_journal_year 1972
_chemical_formula_sum 'In Mo2 O8 Rb'
_chemical_name_systematic 'Rb In (Mo O4)2'
_space_group_IT_number 164
_symmetry_space_group_name_Hall '-P 3 2"'
_symmetry_space_group_name_H-M 'P -3 m 1'
_cell_angle_alpha 90
_cell_angle_beta 90
_cell_angle_gamma 120
_cell_formula_units_Z 1
_cell_length_a 5.817
_cell_length_b 5.817
_cell_length_c 7.623
_cell_volume 223.385
_citation_journal_id_ASTM KRISAJ
_cod_data_source_file Efremov_KRISAJ_1972_625.cif
_cod_data_source_block In1Mo2O8Rb1
_cod_original_cell_volume 223.3853
_cod_original_formula_sum 'In1 Mo2 O8 Rb1'
_cod_database_code 1524298

loop_
_symmetry_equiv_pos_as_xyz
x,y,z
-y,x-y,z
-x+y,-x,z
y,x,-z
-x,-x+y,-z
x-y,-y,-z
-x,-y,-z
y,-x+y,-z
x-y,x,-z
-y,-x,z
x,x-y,z
-x+y,y,z

loop_
_atom_site_label
_atom_site_type_symbol
_atom_site_fract_x
_atom_site_fract_y
_atom_site_fract_z
_atom_site_occupancy
_atom_site_U_iso_or_equiv
Mo1 Mo+6 0.3333 0.6667 0.24013 1 0.0
In1 In+3 0 0 0 1 0.0
O1 O-2 0.3333 0.6667 0.4935 1 0.0
Rb1 Rb+1 0 0 0.5 1 0.0
O2 O-2 0.151 0.302 0.1738 1 0.0
